data_2018470
loop_
_publ_author_name
'Lemmerer, Andreas'
'Fernandes, Manuel A.'

_publ_section_title
;
 Structural study of six cycloalkylammonium cinnamate salt structures
 featuring one-dimensional columns and two-dimensional hydrogen-bonded
 networks
;
_journal_coeditor_code EM3048
_journal_issue 5
_journal_name_full 'Acta Crystallographica Section C'
_journal_page_first o188
_journal_page_last o194
_journal_paper_doi 10.1107/S0108270112013534
_journal_volume 68
_journal_year 2012
_chemical_formula_iupac 'C12 H26 N +, C9 H7 O2 -'
_chemical_formula_moiety 'C12 H26 N +, C9 H7 O2 -'
_chemical_formula_sum 'C21 H33 N O2'
_chemical_formula_weight 331.48
_chemical_name_systematic
;
cyclododecylaminium cinnamate
;
_space_group_IT_number 4
_symmetry_cell_setting monoclinic
_symmetry_space_group_name_Hall 'P 2yb'
_symmetry_space_group_name_H-M 'P 1 21 1'
_audit_creation_method 'WinGX routine CIF_UPDATE'
_cell_angle_alpha 90
_cell_angle_beta 110.855(2)
_cell_angle_gamma 90
_cell_formula_units_Z 2
_cell_length_a 12.6990(4)
_cell_length_b 5.8910(2)
_cell_length_c 14.387(4)
_cell_measurement_reflns_used 2656
_cell_measurement_temperature 173(2)
_cell_measurement_theta_max 27.8
_cell_measurement_theta_min 2.66
_cell_volume 1005.8(3)
_computing_cell_refinement 'SAINT-Plus (Bruker, 2004)'
_computing_data_collection 'APEX2 (Bruker, 2005)'
_computing_data_reduction 'SAINT-Plus and XPREP (Bruker 2004)'
_computing_molecular_graphics
;
ORTEP-3 for Windows (Farrugia, 1997) and DIAMOND (Brandenburg,
1999)
;
_computing_publication_material
;
WinGX (Farrugia, 1999) and PLATON (Spek, 2009)
;
_computing_structure_refinement 'SHELXL97 (Sheldrick, 2008)'
_computing_structure_solution 'SHELXS97 (Sheldrick, 2008)'
_diffrn_ambient_temperature 173(2)
_diffrn_measured_fraction_theta_full 1
_diffrn_measured_fraction_theta_max 1
_diffrn_measurement_device_type 'Bruker APEXII CCD area-detector'
_diffrn_measurement_method '\w scans'
_diffrn_radiation_type MoK\a
_diffrn_radiation_wavelength 0.71073
_diffrn_reflns_av_R_equivalents 0.0958
_diffrn_reflns_limit_h_max 16
_diffrn_reflns_limit_h_min -15
_diffrn_reflns_limit_k_max 7
_diffrn_reflns_limit_k_min -7
_diffrn_reflns_limit_l_max 13
_diffrn_reflns_limit_l_min -19
_diffrn_reflns_number 7908
_diffrn_reflns_theta_full 28
_diffrn_reflns_theta_max 28
_diffrn_reflns_theta_min 1.51
_diffrn_standards_number 0
_exptl_absorpt_coefficient_mu 0.069
_exptl_absorpt_correction_T_max 0.9958
_exptl_absorpt_correction_T_min 0.9693
_exptl_absorpt_correction_type integration
_exptl_absorpt_process_details '(XPREP; Bruker, 2004)'
_exptl_crystal_colour colourless
_exptl_crystal_density_diffrn 1.095
_exptl_crystal_density_method 'not measured'
_exptl_crystal_description needle
_exptl_crystal_F_000 364
_exptl_crystal_size_max 0.59
_exptl_crystal_size_mid 0.11
_exptl_crystal_size_min 0.07
_refine_diff_density_max 0.19
_refine_diff_density_min -0.241
_refine_ls_extinction_method none
_refine_ls_goodness_of_fit_ref 1.001
_refine_ls_hydrogen_treatment mixed
_refine_ls_matrix_type full
_refine_ls_number_parameters 226
_refine_ls_number_reflns 2665
_refine_ls_number_restraints 1
_refine_ls_restrained_S_all 1.001
_refine_ls_R_factor_gt 0.0504
_refine_ls_shift/su_max 0
_refine_ls_structure_factor_coef Fsqd
_refine_ls_weighting_details 'calc w=1/[\s^2^(Fo^2^)+(0.0647P)^2^] where P=(Fo^2^+2Fc^2^)/3'
_refine_ls_weighting_scheme calc
_refine_ls_wR_factor_ref 0.1236
_reflns_number_gt 2137
_reflns_number_total 2665
_reflns_threshold_expression I>2\s(I)
_cod_data_source_file em3048.cif
_cod_data_source_block V
_cod_original_sg_symbol_H-M 'P 21'
_cod_database_code 2018470
_cod_database_fobs_code 2018470

loop_
_space_group_symop_operation_xyz
'x, y, z'
'-x, y+1/2, -z'

loop_
_atom_site_type_symbol
_atom_site_label
_atom_site_fract_x
_atom_site_fract_y
_atom_site_fract_z
_atom_site_U_iso_or_equiv
_atom_site_adp_type
_atom_site_calc_flag
_atom_site_refinement_flags
_atom_site_occupancy
C C1 0.62139(18) 0.4237(4) 0.12516(17) 0.0292(5) Uani d . 1
C C2 0.6688(2) 0.6340(5) 0.15644(19) 0.0383(6) Uani d . 1
H H2 0.676 0.6874 0.2207 0.046 Uiso calc R 1
C C3 0.7059(2) 0.7674(5) 0.0953(2) 0.0473(7) Uani d . 1
H H3 0.7393 0.9109 0.118 0.057 Uiso calc R 1
C C4 0.6943(2) 0.6924(5) 0.0013(2) 0.0499(8) Uani d . 1
H H4 0.7196 0.7847 -0.0407 0.06 Uiso calc R 1
C C5 0.6466(2) 0.4855(5) -0.0314(2) 0.0436(6) Uani d . 1
H H5 0.638 0.4352 -0.0965 0.052 Uiso calc R 1
C C6 0.6109(2) 0.3490(5) 0.03008(18) 0.0339(5) Uani d . 1
H H6 0.5792 0.2042 0.0075 0.041 Uiso calc R 1
C C7 0.58025(18) 0.2740(4) 0.18712(16) 0.0294(5) Uani d . 1
H H7 0.5757 0.1165 0.1721 0.035 Uiso calc R 1
C C8 0.5490(2) 0.3379(4) 0.26163(18) 0.0320(5) Uani d . 1
H H8 0.5535 0.4937 0.2797 0.038 Uiso calc R 1
C C9 0.50710(19) 0.1703(4) 0.31749(16) 0.0295(5) Uani d . 1
O O1 0.46560(15) 0.2514(3) 0.37969(11) 0.0330(4) Uani d . 1
O O2 0.51311(16) -0.0360(3) 0.30313(13) 0.0393(4) Uani d . 1
C C10 0.3110(2) 0.7431(4) 0.40472(17) 0.0331(5) Uani d . 1
H H10 0.3106 0.877 0.4473 0.04 Uiso calc R 1
C C11 0.2438(2) 0.8062(4) 0.29675(18) 0.0387(6) Uani d . 1
H H11A 0.1644 0.8316 0.2901 0.046 Uiso calc R 1
H H11B 0.2733 0.9518 0.2817 0.046 Uiso calc R 1
C C12 0.2460(2) 0.6322(5) 0.21905(18) 0.0391(6) Uani d . 1
H H12A 0.2477 0.4776 0.2465 0.047 Uiso calc R 1
H H12B 0.3156 0.653 0.2039 0.047 Uiso calc R 1
C C13 0.1430(2) 0.6545(6) 0.12251(19) 0.0460(7) Uani d . 1
H H13A 0.1352 0.8152 0.1009 0.055 Uiso calc R 1
H H13B 0.1562 0.5633 0.0699 0.055 Uiso calc R 1
C C14 0.0334(2) 0.5774(5) 0.13299(19) 0.0462(7) Uani d . 1
H H14A 0.0238 0.66 0.1894 0.055 Uiso calc R 1
H H14B -0.03 0.6209 0.072 0.055 Uiso calc R 1
C C15 0.0260(2) 0.3253(5) 0.1498(2) 0.0493(7) Uani d . 1
H H15A 0.0987 0.2744 0.1992 0.059 Uiso calc R 1
H H15B 0.0154 0.2452 0.0866 0.059 Uiso calc R 1
C C16 -0.0678(2) 0.2544(6) 0.1859(2) 0.0604(8) Uani d . 1
H H16A -0.0729 0.0867 0.1845 0.073 Uiso calc R 1
H H16B -0.1402 0.3142 0.1391 0.073 Uiso calc R 1
C C17 -0.0522(2) 0.3361(6) 0.2901(2) 0.0569(8) Uani d . 1
H H17A -0.1218 0.3034 0.3037 0.068 Uiso calc R 1
H H17B -0.0416 0.5028 0.2928 0.068 Uiso calc R 1
C C18 0.0472(2) 0.2279(5) 0.3711(2) 0.0483(7) Uani d . 1
H H18A 0.1087 0.2048 0.345 0.058 Uiso calc R 1
H H18B 0.0239 0.0765 0.3866 0.058 Uiso calc R 1
C C19 0.0932(3) 0.3640(6) 0.4673(2) 0.0557(8) Uani d . 1
H H19A 0.1462 0.2674 0.5193 0.067 Uiso calc R 1
H H19B 0.0299 0.4033 0.4893 0.067 Uiso calc R 1
C C20 0.1536(3) 0.5818(5) 0.4581(2) 0.0534(8) Uani d . 1
H H20A 0.1674 0.6746 0.5187 0.064 Uiso calc R 1
H H20B 0.104 0.6703 0.4007 0.064 Uiso calc R 1
C C21 0.2657(2) 0.5384(5) 0.44432(19) 0.0394(6) Uani d . 1
H H21A 0.2562 0.41 0.3977 0.047 Uiso calc R 1
H H21B 0.3223 0.4928 0.5091 0.047 Uiso calc R 1
N N1 0.43084(17) 0.6962(3) 0.41541(15) 0.0289(4) Uani d . 1
H H1A 0.439(2) 0.549(5) 0.395(2) 0.043 Uiso d . 1
H H1B 0.470(2) 0.697(5) 0.474(2) 0.043 Uiso d . 1
H H1C 0.465(2) 0.798(5) 0.382(2) 0.043 Uiso d . 1

loop_
_atom_site_aniso_label
_atom_site_aniso_U_11
_atom_site_aniso_U_22
_atom_site_aniso_U_33
_atom_site_aniso_U_12
_atom_site_aniso_U_13
_atom_site_aniso_U_23
C1 0.0284(10) 0.0317(12) 0.0293(12) 0.0028(10) 0.0125(9) 0.0059(10)
C2 0.0373(12) 0.0372(13) 0.0414(14) -0.0022(11) 0.0153(11) 0.0016(11)
C3 0.0406(13) 0.0341(13) 0.0669(19) -0.0032(12) 0.0189(13) 0.0095(14)
C4 0.0450(14) 0.0543(18) 0.0603(18) 0.0065(14) 0.0308(14) 0.0280(15)
C5 0.0450(14) 0.0553(16) 0.0370(13) 0.0126(14) 0.0226(12) 0.0118(13)
C6 0.0358(11) 0.0353(12) 0.0327(12) 0.0051(11) 0.0148(10) 0.0069(10)
C7 0.0346(11) 0.0251(11) 0.0285(11) -0.0013(9) 0.0111(10) -0.0007(10)
C8 0.0425(12) 0.0241(10) 0.0314(12) -0.0044(10) 0.0155(10) -0.0011(10)
C9 0.0371(11) 0.0283(12) 0.0239(11) -0.0027(10) 0.0119(9) 0.0019(9)
O1 0.0494(9) 0.0282(8) 0.0253(8) 0.0025(8) 0.0180(7) 0.0002(7)
O2 0.0653(11) 0.0247(9) 0.0382(10) -0.0033(8) 0.0309(9) -0.0010(7)
C10 0.0414(12) 0.0279(11) 0.0313(12) 0.0032(11) 0.0145(10) -0.0041(10)
C11 0.0408(12) 0.0366(15) 0.0375(13) 0.0053(11) 0.0123(11) 0.0041(11)
C12 0.0372(12) 0.0487(15) 0.0313(12) 0.0067(11) 0.0121(11) 0.0007(11)
C13 0.0442(14) 0.0619(18) 0.0299(12) 0.0089(14) 0.0108(11) 0.0059(13)
C14 0.0388(13) 0.0593(17) 0.0341(14) 0.0092(13) 0.0050(11) 0.0055(13)
C15 0.0448(14) 0.0561(18) 0.0397(15) 0.0014(14) 0.0061(12) -0.0111(13)
C16 0.0407(14) 0.062(2) 0.069(2) -0.0059(15) 0.0070(14) 0.0035(18)
C17 0.0387(14) 0.0613(19) 0.078(2) 0.0062(14) 0.0293(15) 0.0169(17)
C18 0.0493(15) 0.0417(15) 0.0599(17) 0.0030(13) 0.0267(14) 0.0093(14)
C19 0.0653(19) 0.0599(18) 0.0616(19) 0.0009(17) 0.0466(17) 0.0055(16)
C20 0.0605(18) 0.0539(17) 0.0608(18) -0.0038(15) 0.0401(16) -0.0113(16)
C21 0.0456(14) 0.0427(15) 0.0344(13) -0.0017(12) 0.0197(12) -0.0021(11)
N1 0.0391(10) 0.0238(10) 0.0236(9) -0.0010(8) 0.0109(8) 0.0001(8)

loop_
_atom_type_symbol
_atom_type_description
_atom_type_scat_dispersion_real
_atom_type_scat_dispersion_imag
_atom_type_scat_source
C C 0.0033 0 'International Tables Vol C Tables 4.2.6.8 and 6.1.1.4'
H H 0 0 'International Tables Vol C Tables 4.2.6.8 and 6.1.1.4'
N N 0.0061 0 'International Tables Vol C Tables 4.2.6.8 and 6.1.1.4'
O O 0.0106 0 'International Tables Vol C Tables 4.2.6.8 and 6.1.1.4'

loop_
_geom_angle_atom_site_label_1
_geom_angle_atom_site_label_2
_geom_angle_atom_site_label_3
_geom_angle
C2 C1 C6 118.7(2)
C2 C1 C7 123.1(2)
C6 C1 C7 118.2(2)
C1 C2 C3 120.7(2)
C1 C2 H2 119.6
C3 C2 H2 119.6
C4 C3 C2 120.0(3)
C4 C3 H3 120
C2 C3 H3 120
C5 C4 C3 120.1(2)
C5 C4 H4 119.9
C3 C4 H4 119.9
C4 C5 C6 120.2(3)
C4 C5 H5 119.9
C6 C5 H5 119.9
C5 C6 C1 120.2(2)
C5 C6 H6 119.9
C1 C6 H6 119.9
C8 C7 C1 126.3(2)
C8 C7 H7 116.8
C1 C7 H7 116.8
C7 C8 C9 121.2(2)
C7 C8 H8 119.4
C9 C8 H8 119.4
O2 C9 O1 123.1(2)
O2 C9 C8 120.4(2)
O1 C9 C8 116.5(2)
N1 C10 C11 109.14(18)
N1 C10 C21 108.57(19)
C11 C10 C21 115.0(2)
N1 C10 H10 108
C11 C10 H10 108
C21 C10 H10 108
C12 C11 C10 115.6(2)
C12 C11 H11A 108.4
C10 C11 H11A 108.4
C12 C11 H11B 108.4
C10 C11 H11B 108.4
H11A C11 H11B 107.4
C11 C12 C13 111.9(2)
C11 C12 H12A 109.2
C13 C12 H12A 109.2
C11 C12 H12B 109.2
C13 C12 H12B 109.2
H12A C12 H12B 107.9
C14 C13 C12 113.5(2)
C14 C13 H13A 108.9
C12 C13 H13A 108.9
C14 C13 H13B 108.9
C12 C13 H13B 108.9
H13A C13 H13B 107.7
C15 C14 C13 114.8(2)
C15 C14 H14A 108.6
C13 C14 H14A 108.6
C15 C14 H14B 108.6
C13 C14 H14B 108.6
H14A C14 H14B 107.5
C14 C15 C16 115.2(3)
C14 C15 H15A 108.5
C16 C15 H15A 108.5
C14 C15 H15B 108.5
C16 C15 H15B 108.5
H15A C15 H15B 107.5
C15 C16 C17 114.1(3)
C15 C16 H16A 108.7
C17 C16 H16A 108.7
C15 C16 H16B 108.7
C17 C16 H16B 108.7
H16A C16 H16B 107.6
C16 C17 C18 113.9(3)
C16 C17 H17A 108.8
C18 C17 H17A 108.8
C16 C17 H17B 108.8
C18 C17 H17B 108.8
H17A C17 H17B 107.7
C17 C18 C19 114.9(3)
C17 C18 H18A 108.5
C19 C18 H18A 108.5
C17 C18 H18B 108.5
C19 C18 H18B 108.5
H18A C18 H18B 107.5
C18 C19 C20 113.9(2)
C18 C19 H19A 108.8
C20 C19 H19A 108.8
C18 C19 H19B 108.8
C20 C19 H19B 108.8
H19A C19 H19B 107.7
C19 C20 C21 113.1(2)
C19 C20 H20A 109
C21 C20 H20A 109
C19 C20 H20B 109
C21 C20 H20B 109
H20A C20 H20B 107.8
C20 C21 C10 114.0(2)
C20 C21 H21A 108.7
C10 C21 H21A 108.7
C20 C21 H21B 108.7
C10 C21 H21B 108.7
H21A C21 H21B 107.6
C10 N1 H1A 111.1(17)
C10 N1 H1B 110(2)
H1A N1 H1B 103(3)
C10 N1 H1C 117.2(17)
H1A N1 H1C 108(2)
H1B N1 H1C 107(3)

loop_
_geom_bond_atom_site_label_1
_geom_bond_atom_site_label_2
_geom_bond_distance
C1 C2 1.381(3)
C1 C6 1.397(3)
C1 C7 1.475(3)
C2 C3 1.381(4)
C2 H2 0.95
C3 C4 1.380(4)
C3 H3 0.95
C4 C5 1.368(4)
C4 H4 0.95
C5 C6 1.386(3)
C5 H5 0.95
C6 H6 0.95
C7 C8 1.323(3)
C7 H7 0.95
C8 C9 1.486(3)
C8 H8 0.95
C9 O2 1.240(3)
C9 O1 1.282(3)
C10 N1 1.500(3)
C10 C11 1.528(3)
C10 C21 1.530(3)
C10 H10 1
C11 C12 1.524(3)
C11 H11A 0.99
C11 H11B 0.99
C12 C13 1.537(4)
C12 H12A 0.99
C12 H12B 0.99
C13 C14 1.522(4)
C13 H13A 0.99
C13 H13B 0.99
C14 C15 1.513(4)
C14 H14A 0.99
C14 H14B 0.99
C15 C16 1.517(4)
C15 H15A 0.99
C15 H15B 0.99
C16 C17 1.519(5)
C16 H16A 0.99
C16 H16B 0.99
C17 C18 1.520(4)
C17 H17A 0.99
C17 H17B 0.99
C18 C19 1.524(4)
C18 H18A 0.99
C18 H18B 0.99
C19 C20 1.525(4)
C19 H19A 0.99
C19 H19B 0.99
C20 C21 1.528(4)
C20 H20A 0.99
C20 H20B 0.99
C21 H21A 0.99
C21 H21B 0.99
N1 H1A 0.93(3)
N1 H1B 0.81(3)
N1 H1C 0.96(3)

loop_
_geom_hbond_atom_site_label_D
_geom_hbond_atom_site_label_H
_geom_hbond_atom_site_label_A
_geom_hbond_site_symmetry_A
_geom_hbond_distance_DH
_geom_hbond_distance_HA
_geom_hbond_distance_DA
_geom_hbond_angle_DHA
N1 H1A O1 . 0.93(3) 1.81(3) 2.736(3) 170(3)
N1 H1B O1 2_656 0.81(3) 2.00(3) 2.786(3) 165(3)
N1 H1C O2 1_565 0.96(3) 1.77(3) 2.719(2) 170(3)

loop_
_geom_torsion_atom_site_label_1
_geom_torsion_atom_site_label_2
_geom_torsion_atom_site_label_3
_geom_torsion_atom_site_label_4
_geom_torsion
C6 C1 C2 C3 -0.4(3)
C7 C1 C2 C3 -179.9(2)
C1 C2 C3 C4 0.9(4)
C2 C3 C4 C5 -0.3(4)
C3 C4 C5 C6 -0.8(4)
C4 C5 C6 C1 1.2(4)
C2 C1 C6 C5 -0.6(3)
C7 C1 C6 C5 178.9(2)
C2 C1 C7 C8 23.0(4)
C6 C1 C7 C8 -156.5(2)
C1 C7 C8 C9 179.0(2)
C7 C8 C9 O2 8.6(4)
C7 C8 C9 O1 -171.4(2)
N1 C10 C11 C12 56.2(3)
C21 C10 C11 C12 -66.0(3)
C10 C11 C12 C13 156.2(2)
C11 C12 C13 C14 -71.0(3)
C12 C13 C14 C15 -67.8(3)
C13 C14 C15 C16 165.3(2)
C14 C15 C16 C17 -67.2(4)
C15 C16 C17 C18 -67.0(4)
C16 C17 C18 C19 157.4(3)
C17 C18 C19 C20 -69.9(3)
C18 C19 C20 C21 -69.7(4)
C19 C20 C21 C10 162.9(2)
N1 C10 C21 C20 167.9(2)
C11 C10 C21 C20 -69.5(3)
